data_4032589
loop_
_publ_author_name
'Chan, Chieh-Kai'
'Hsueh, Nai-Chen'
'Tsai, Yu-Lin'
'Chang, Meng-Yang'

_publ_section_title
;
 Bi(OTf)3-Mediated Intramolecular Olefinic Cyclization: Synthesis of
 Substituted Aryl-Dihydronaphthalenes and Indenes.
;
_journal_issue 13
_journal_name_full 'The Journal of organic chemistry'
_journal_page_first 7077
_journal_page_last 7084
_journal_paper_doi 10.1021/acs.joc.7b01278
_journal_volume 82
_journal_year 2017
_chemical_formula_sum 'C18 H18 O2'
_chemical_formula_weight 266.32
_space_group_crystal_system triclinic
_space_group_IT_number 2
_space_group_name_Hall '-P 1'
_space_group_name_H-M_alt 'P -1'
_symmetry_space_group_name_Hall '-P 1'
_symmetry_space_group_name_H-M 'P -1'
_atom_sites_solution_hydrogens geom
_audit_creation_method SHELXL-2014/6
_cell_angle_alpha 101.647(5)
_cell_angle_beta 105.413(5)
_cell_angle_gamma 103.993(5)
_cell_formula_units_Z 2
_cell_length_a 7.0295(6)
_cell_length_b 9.8296(8)
_cell_length_c 11.7070(9)
_cell_measurement_reflns_used 1646
_cell_measurement_temperature 296(2)
_cell_measurement_theta_max 23.7920
_cell_measurement_theta_min 2.4737
_cell_volume 725.41(11)
_computing_cell_refinement 'SAINT V8.34A (Bruker AXS Inc., 2013)'
_computing_data_collection 'Bruker APEX2'
_computing_data_reduction 'SAINT V8.34A (Bruker AXS Inc., 2013)'
_computing_molecular_graphics 'Bruker SHELXTL'
_computing_publication_material 'Bruker SHELXTL'
_computing_structure_refinement 'SHELXL-2014/6 (Sheldrick, 2014)'
_diffrn_ambient_temperature 296(2)
_diffrn_detector_area_resol_mean 8.3333
_diffrn_measured_fraction_theta_full 0.957
_diffrn_measured_fraction_theta_max 0.946
_diffrn_measurement_device_type 'Bruker APEX-II CCD'
_diffrn_measurement_method '\f and \w scans'
_diffrn_radiation_type MoK\a
_diffrn_radiation_wavelength 0.71073
_diffrn_reflns_av_R_equivalents 0.0282
_diffrn_reflns_av_unetI/netI 0.0362
_diffrn_reflns_Laue_measured_fraction_full 0.957
_diffrn_reflns_Laue_measured_fraction_max 0.946
_diffrn_reflns_limit_h_max 8
_diffrn_reflns_limit_h_min -8
_diffrn_reflns_limit_k_max 12
_diffrn_reflns_limit_k_min -12
_diffrn_reflns_limit_l_max 14
_diffrn_reflns_limit_l_min -14
_diffrn_reflns_number 7590
_diffrn_reflns_point_group_measured_fraction_full 0.957
_diffrn_reflns_point_group_measured_fraction_max 0.946
_diffrn_reflns_theta_full 25.242
_diffrn_reflns_theta_max 26.492
_diffrn_reflns_theta_min 1.882
_exptl_absorpt_coefficient_mu 0.078
_exptl_absorpt_correction_T_max 0.9485
_exptl_absorpt_correction_T_min 0.8742
_exptl_absorpt_correction_type multi-scan
_exptl_absorpt_process_details 'SADABS V2014/4 (Bruker AXS Inc.)'
_exptl_crystal_colour Colorless
_exptl_crystal_density_diffrn 1.219
_exptl_crystal_density_meas ?
_exptl_crystal_density_method 'not measured'
_exptl_crystal_description Lump
_exptl_crystal_F_000 284
_exptl_crystal_size_max 0.20
_exptl_crystal_size_mid 0.15
_exptl_crystal_size_min 0.15
_refine_diff_density_max 0.610
_refine_diff_density_min -0.567
_refine_diff_density_rms 0.223
_refine_ls_extinction_coef 0.26(3)
_refine_ls_extinction_expression Fc^*^=kFc[1+0.001xFc^2^\l^3^/sin(2\q)]^-1/4^
_refine_ls_extinction_method SHELXL
_refine_ls_goodness_of_fit_ref 1.131
_refine_ls_hydrogen_treatment constr
_refine_ls_matrix_type full
_refine_ls_number_parameters 185
_refine_ls_number_reflns 2832
_refine_ls_number_restraints 0
_refine_ls_restrained_S_all 1.131
_refine_ls_R_factor_all 0.0935
_refine_ls_R_factor_gt 0.0596
_refine_ls_shift/su_max 0.000
_refine_ls_shift/su_mean 0.000
_refine_ls_structure_factor_coef Fsqd
_refine_ls_weighting_details 'w=1/[\s^2^(Fo^2^)+(0.0998P)^2^+0.0265P] where P=(Fo^2^+2Fc^2^)/3'
_refine_ls_weighting_scheme calc
_refine_ls_wR_factor_gt 0.1507
_refine_ls_wR_factor_ref 0.1873
_reflns_Friedel_coverage 0.000
_reflns_number_gt 1949
_reflns_number_total 2832
_reflns_threshold_expression 'I > 2\s(I)'
_cod_data_source_file jo7b01278_si_002.cif
_cod_data_source_block 161045_0m_compound_6a
_cod_depositor_comments
;
The following automatic conversions were performed:

'_exptl_crystal_density_meas' value 'not measured' was changed to '?'
- the value is perceived as not measured.

Automatic conversion script
Id: cif_fix_values 4973 2017-02-22 13:04:09Z antanas 

 Adding full bibliography for 4032587--4032592.cif.
;
_cod_database_code 4032589
_shelx_space_group_comment
;
The symmetry employed for this shelxl refinement is uniquely defined
by the following loop, which should always be used as a source of
symmetry information in preference to the above space-group names.
They are only intended as comments.
;
_shelxl_version_number 2014/6

loop_
_space_group_symop_operation_xyz
'x, y, z'
'-x, -y, -z'

loop_
_atom_site_label
_atom_site_type_symbol
_atom_site_fract_x
_atom_site_fract_y
_atom_site_fract_z
_atom_site_U_iso_or_equiv
_atom_site_adp_type
_atom_site_occupancy
_atom_site_site_symmetry_order
_atom_site_calc_flag
_atom_site_refinement_flags_posn
_atom_site_refinement_flags_adp
O1 O 0.0184(3) 0.77541(18) 0.59279(13) 0.0700(5) Uani 1 1 d . .
O2 O 0.3645(3) 0.70114(17) 0.65665(14) 0.0676(5) Uani 1 1 d . .
C1 C -0.1518(5) 0.8281(3) 0.5562(2) 0.0869(9) Uani 1 1 d . .
H18 H -0.2647 0.7768 0.5784 0.130 Uiso 1 1 calc R U
H3 H -0.1953 0.8124 0.4683 0.130 Uiso 1 1 calc R U
H1 H -0.1110 0.9308 0.5970 0.130 Uiso 1 1 calc R U
C2 C 0.1066(3) 0.7916(2) 0.71600(18) 0.0485(5) Uani 1 1 d . .
C3 C 0.2846(3) 0.7487(2) 0.74730(18) 0.0459(5) Uani 1 1 d . .
C4 C 0.3844(3) 0.76237(19) 0.87034(17) 0.0417(5) Uani 1 1 d . .
C5 C 0.3090(3) 0.82123(19) 0.96220(17) 0.0400(5) Uani 1 1 d . .
C6 C 0.4565(3) 0.8339(2) 1.08714(17) 0.0424(5) Uani 1 1 d . .
H7 H 0.5296 0.9381 1.1288 0.051 Uiso 1 1 calc R U
C7 C 0.3610(3) 0.7696(2) 1.17350(17) 0.0421(5) Uani 1 1 d . .
C8 C 0.3852(3) 0.8550(3) 1.28929(19) 0.0607(6) Uani 1 1 d . .
H11 H 0.4584 0.9543 1.3139 0.073 Uiso 1 1 calc R U
C9 C 0.3017(4) 0.7941(4) 1.3685(2) 0.0809(8) Uani 1 1 d . .
H10 H 0.3203 0.8524 1.4463 0.097 Uiso 1 1 calc R U
C10 C 0.1930(4) 0.6502(4) 1.3335(3) 0.0814(9) Uani 1 1 d . .
H2 H 0.1368 0.6100 1.3872 0.098 Uiso 1 1 calc R U
C11 C 0.0315(3) 0.8472(2) 0.80745(19) 0.0503(5) Uani 1 1 d . .
H17 H -0.0879 0.8746 0.7860 0.060 Uiso 1 1 calc R U
C12 C 0.1333(3) 0.8623(2) 0.93043(18) 0.0464(5) Uani 1 1 d . .
H16 H 0.0826 0.9001 0.9913 0.056 Uiso 1 1 calc R U
C13 C 0.3432(5) 0.5524(3) 0.6246(2) 0.0828(8) Uani 1 1 d . .
H6 H 0.3823 0.5225 0.6982 0.124 Uiso 1 1 calc R U
H4 H 0.4313 0.5347 0.5769 0.124 Uiso 1 1 calc R U
H5 H 0.2012 0.4977 0.5765 0.124 Uiso 1 1 calc R U
C14 C 0.5703(3) 0.7290(2) 0.93001(19) 0.0504(6) Uani 1 1 d . .
H15 H 0.6489 0.6885 0.8890 0.060 Uiso 1 1 calc R U
C15 C 0.6115(3) 0.7650(2) 1.0522(2) 0.0489(5) Uani 1 1 d . .
C16 C 0.1653(4) 0.5632(3) 1.2191(3) 0.0716(7) Uani 1 1 d . .
H9 H 0.0902 0.4644 1.1953 0.086 Uiso 1 1 calc R U
C17 C 0.2492(3) 0.6228(2) 1.1389(2) 0.0553(6) Uani 1 1 d . .
H8 H 0.2303 0.5636 1.0614 0.066 Uiso 1 1 calc R U
C18 C 0.7830(3) 0.7469(3) 1.1478(2) 0.0696(7) Uani 1 1 d . .
H14 H 0.8781 0.7170 1.1105 0.104 Uiso 1 1 calc R U
H13 H 0.7269 0.6738 1.1838 0.104 Uiso 1 1 calc R U
H12 H 0.8550 0.8382 1.2110 0.104 Uiso 1 1 calc R U

loop_
_atom_site_aniso_label
_atom_site_aniso_U_11
_atom_site_aniso_U_22
_atom_site_aniso_U_33
_atom_site_aniso_U_23
_atom_site_aniso_U_13
_atom_site_aniso_U_12
O1 0.0812(11) 0.0862(12) 0.0445(9) 0.0225(9) 0.0127(8) 0.0354(9)
O2 0.0982(12) 0.0725(11) 0.0566(10) 0.0251(9) 0.0479(9) 0.0399(9)
C1 0.097(2) 0.105(2) 0.0602(16) 0.0321(15) 0.0056(14) 0.0509(16)
C2 0.0568(12) 0.0495(12) 0.0419(12) 0.0192(10) 0.0158(9) 0.0172(9)
C3 0.0582(12) 0.0456(11) 0.0427(11) 0.0164(9) 0.0257(9) 0.0184(9)
C4 0.0481(10) 0.0412(11) 0.0461(12) 0.0194(9) 0.0241(9) 0.0173(8)
C5 0.0467(10) 0.0372(10) 0.0426(11) 0.0169(9) 0.0198(8) 0.0147(8)
C6 0.0455(10) 0.0393(10) 0.0450(11) 0.0150(9) 0.0166(9) 0.0132(8)
C7 0.0428(10) 0.0492(12) 0.0411(11) 0.0192(9) 0.0145(8) 0.0204(9)
C8 0.0611(13) 0.0734(16) 0.0431(13) 0.0115(12) 0.0154(10) 0.0196(11)
C9 0.0749(17) 0.134(3) 0.0454(14) 0.0334(16) 0.0261(12) 0.0392(18)
C10 0.0671(16) 0.141(3) 0.0740(18) 0.0736(19) 0.0390(14) 0.0470(17)
C11 0.0514(11) 0.0546(12) 0.0553(13) 0.0232(11) 0.0199(10) 0.0260(10)
C12 0.0542(11) 0.0477(11) 0.0483(12) 0.0175(10) 0.0253(9) 0.0229(9)
C13 0.115(2) 0.0779(18) 0.0730(18) 0.0156(15) 0.0505(16) 0.0446(16)
C14 0.0509(11) 0.0577(13) 0.0561(13) 0.0226(11) 0.0277(10) 0.0246(10)
C15 0.0426(10) 0.0540(12) 0.0572(13) 0.0244(10) 0.0197(9) 0.0171(9)
C16 0.0671(15) 0.0764(16) 0.098(2) 0.0572(16) 0.0393(14) 0.0294(12)
C17 0.0609(13) 0.0521(13) 0.0626(14) 0.0237(11) 0.0277(11) 0.0209(10)
C18 0.0533(13) 0.0937(18) 0.0729(16) 0.0388(14) 0.0189(12) 0.0324(12)

loop_
_atom_type_symbol
_atom_type_description
_atom_type_scat_dispersion_real
_atom_type_scat_dispersion_imag
_atom_type_scat_source
C C 0.0033 0.0016 'International Tables Vol C Tables 4.2.6.8 and 6.1.1.4'
H H 0.0000 0.0000 'International Tables Vol C Tables 4.2.6.8 and 6.1.1.4'
O O 0.0106 0.0060 'International Tables Vol C Tables 4.2.6.8 and 6.1.1.4'

loop_
_geom_angle_atom_site_label_1
_geom_angle_atom_site_label_2
_geom_angle_atom_site_label_3
_geom_angle
C2 O1 C1 118.26(18)
C3 O2 C13 116.03(17)
O1 C1 H18 109.5
O1 C1 H3 109.5
H18 C1 H3 109.5
O1 C1 H1 109.5
H18 C1 H1 109.5
H3 C1 H1 109.5
O1 C2 C11 124.43(19)
O1 C2 C3 115.49(18)
C11 C2 C3 120.08(18)
O2 C3 C4 121.13(18)
O2 C3 C2 119.59(18)
C4 C3 C2 119.19(17)
C3 C4 C5 120.16(17)
C3 C4 C14 131.51(17)
C5 C4 C14 108.31(16)
C12 C5 C4 120.19(17)
C12 C5 C6 131.14(17)
C4 C5 C6 108.59(16)
C7 C6 C5 116.64(15)
C7 C6 C15 114.26(15)
C5 C6 C15 102.17(16)
C7 C6 H7 107.8
C5 C6 H7 107.8
C15 C6 H7 107.8
C17 C7 C8 118.38(19)
C17 C7 C6 120.38(17)
C8 C7 C6 121.24(18)
C9 C8 C7 120.7(2)
C9 C8 H11 119.7
C7 C8 H11 119.7
C10 C9 C8 120.3(2)
C10 C9 H10 119.8
C8 C9 H10 119.8
C9 C10 C16 120.3(2)
C9 C10 H2 119.8
C16 C10 H2 119.8
C12 C11 C2 120.48(18)
C12 C11 H17 119.8
C2 C11 H17 119.8
C5 C12 C11 119.88(17)
C5 C12 H16 120.1
C11 C12 H16 120.1
O2 C13 H6 109.5
O2 C13 H4 109.5
H6 C13 H4 109.5
O2 C13 H5 109.5
H6 C13 H5 109.5
H4 C13 H5 109.5
C15 C14 C4 110.08(17)
C15 C14 H15 125.0
C4 C14 H15 125.0
C14 C15 C18 128.1(2)
C14 C15 C6 110.68(17)
C18 C15 C6 121.18(19)
C10 C16 C17 120.0(2)
C10 C16 H9 120.0
C17 C16 H9 120.0
C7 C17 C16 120.4(2)
C7 C17 H8 119.8
C16 C17 H8 119.8
C15 C18 H14 109.5
C15 C18 H13 109.5
H14 C18 H13 109.5
C15 C18 H12 109.5
H14 C18 H12 109.5
H13 C18 H12 109.5

loop_
_geom_bond_atom_site_label_1
_geom_bond_atom_site_label_2
_geom_bond_distance
O1 C2 1.369(2)
O1 C1 1.414(3)
O2 C3 1.380(2)
O2 C13 1.394(3)
C1 H18 0.9600
C1 H3 0.9600
C1 H1 0.9600
C2 C11 1.388(3)
C2 C3 1.397(3)
C3 C4 1.387(3)
C4 C5 1.405(2)
C4 C14 1.455(3)
C5 C12 1.372(3)
C5 C6 1.513(3)
C6 C7 1.512(2)
C6 C15 1.515(3)
C6 H7 0.9800
C7 C17 1.382(3)
C7 C8 1.385(3)
C8 C9 1.381(3)
C8 H11 0.9300
C9 C10 1.353(4)
C9 H10 0.9300
C10 C16 1.371(4)
C10 H2 0.9300
C11 C12 1.386(3)
C11 H17 0.9300
C12 H16 0.9300
C13 H6 0.9600
C13 H4 0.9600
C13 H5 0.9600
C14 C15 1.334(3)
C14 H15 0.9300
C15 C18 1.486(3)
C16 C17 1.386(3)
C16 H9 0.9300
C17 H8 0.9300
C18 H14 0.9600
C18 H13 0.9600
C18 H12 0.9600
